data_2212258
loop_
_publ_author_name
'S. Sathiya Moorthi'
'K. Chinnakali'
'S. Nanjundan'
'S. Radhakrishnanan'
'Hoong-Kun Fun'

_publ_section_title
;
 3-(3-Bromophenyl)-1-(2-naphthyl)prop-2-en-1-one
;
_journal_coeditor_code IS2141
_journal_issue 2
_journal_name_full 'Acta Crystallographica Section E'
_journal_page_first o692
_journal_page_last o694
_journal_paper_doi 10.1107/S1600536807000906
_journal_volume 63
_journal_year 2007
_chemical_formula_iupac 'C19 H13 Br O'
_chemical_formula_moiety 'C19 H13 Br O'
_chemical_formula_sum 'C19 H13 Br O'
_chemical_formula_weight 337.20
_chemical_name_systematic
;
3-(3-Bromophenyl)-1-(2-naphthyl)prop-2-en-1-one
;
_space_group_IT_number 2
_symmetry_cell_setting triclinic
_symmetry_space_group_name_Hall '-P 1'
_symmetry_space_group_name_H-M 'P -1'
_atom_sites_solution_hydrogens geom
_atom_sites_solution_primary direct
_atom_sites_solution_secondary difmap
_audit_creation_method SHELXL97
_cell_angle_alpha 88.1990(10)
_cell_angle_beta 84.9470(10)
_cell_angle_gamma 89.4540(10)
_cell_formula_units_Z 2
_cell_length_a 5.82130(10)
_cell_length_b 7.35490(10)
_cell_length_c 16.7023(3)
_cell_measurement_reflns_used 9858
_cell_measurement_temperature 100.00(10)
_cell_measurement_theta_max 38.467
_cell_measurement_theta_min 2.449
_cell_volume 711.96(2)
_computing_cell_refinement APEX2
_computing_data_collection 'APEX2 (Bruker, 2005)'
_computing_data_reduction 'SAINT (Bruker, 2005)'
_computing_molecular_graphics SHELXTL
_computing_publication_material 'SHELXTL and PLATON (Spek, 2003)'
_computing_structure_refinement SHELXTL
_computing_structure_solution 'SHELXTL (Sheldrick, 1998)'
_diffrn_ambient_temperature 100.00(10)
_diffrn_detector_area_resol_mean 8.33
_diffrn_measured_fraction_theta_full 0.992
_diffrn_measured_fraction_theta_max 0.992
_diffrn_measurement_device_type 'Bruker SMART APEXII CCD area-detector'
_diffrn_measurement_method \w
_diffrn_radiation_monochromator graphite
_diffrn_radiation_source 'fine-focus sealed tube'
_diffrn_radiation_type MoK\a
_diffrn_radiation_wavelength 0.71073
_diffrn_reflns_av_R_equivalents 0.0257
_diffrn_reflns_av_sigmaI/netI 0.0282
_diffrn_reflns_limit_h_max 9
_diffrn_reflns_limit_h_min -9
_diffrn_reflns_limit_k_max 11
_diffrn_reflns_limit_k_min -11
_diffrn_reflns_limit_l_max 26
_diffrn_reflns_limit_l_min -26
_diffrn_reflns_number 19651
_diffrn_reflns_theta_full 35.00
_diffrn_reflns_theta_max 35.00
_diffrn_reflns_theta_min 2.45
_diffrn_standards_number 0
_exptl_absorpt_coefficient_mu 2.882
_exptl_absorpt_correction_T_max 0.530
_exptl_absorpt_correction_T_min 0.213
_exptl_absorpt_correction_type multi-scan
_exptl_absorpt_process_details '(SADABS; Bruker, 2005)'
_exptl_crystal_colour colourless
_exptl_crystal_density_diffrn 1.573
_exptl_crystal_density_method 'not measured'
_exptl_crystal_description Block
_exptl_crystal_F_000 340
_exptl_crystal_size_max 0.59
_exptl_crystal_size_mid 0.56
_exptl_crystal_size_min 0.22
_refine_diff_density_max 1.604
_refine_diff_density_min -0.655
_refine_ls_extinction_method none
_refine_ls_goodness_of_fit_ref 1.058
_refine_ls_hydrogen_treatment constr
_refine_ls_matrix_type full
_refine_ls_number_parameters 190
_refine_ls_number_reflns 6221
_refine_ls_number_restraints 0
_refine_ls_restrained_S_all 1.058
_refine_ls_R_factor_all 0.0438
_refine_ls_R_factor_gt 0.0347
_refine_ls_shift/su_max 0.001
_refine_ls_shift/su_mean 0.000
_refine_ls_structure_factor_coef Fsqd
_refine_ls_weighting_details 'calc w = 1/[\s^2^(Fo^2^)+(0.0464P)^2^+0.4791P] where P=(Fo^2^+2Fc^2^)/3'
_refine_ls_weighting_scheme calc
_refine_ls_wR_factor_gt 0.0913
_refine_ls_wR_factor_ref 0.0964
_reflns_number_gt 5288
_reflns_number_total 6221
_reflns_threshold_expression I>2\s(I)
_cod_data_source_file is2141.cif
_cod_data_source_block I
_cod_depositor_comments
;
The following automatic conversions were performed:
'_symmetry_cell_setting' value 'Triclinic' changed to 'triclinic'
according to '/home/saulius/struct/CIF-dictionaries/cif_core.dic'
dictionary named 'cif_core.dic' version 2.4.1 from 2010-06-29.

Automatic conversion script
Id: cif_fix_enum 1527 2010-12-29 10:47:43Z saulius 

The following automatic conversions were performed:

'_symmetry_cell_setting' value 'Triclinic' changed to 'triclinic'
according to /home/saulius/struct/CIF-dictionaries/cif_core.dic
dictionary named 'cif_core.dic' version 2.4.1 from 2010-06-29.

Automatic conversion script
Id: cif_fix_values 1715 2011-07-08 13:25:40Z adriana 
;
_cod_database_code 2212258
_cod_database_fobs_code 2212258

loop_
_symmetry_equiv_pos_as_xyz
'x, y, z'
'-x, -y, -z'

loop_
_atom_site_type_symbol
_atom_site_label
_atom_site_fract_x
_atom_site_fract_y
_atom_site_fract_z
_atom_site_U_iso_or_equiv
_atom_site_adp_type
_atom_site_calc_flag
_atom_site_refinement_flags
_atom_site_occupancy
Br Br1 0.32327(3) 0.21895(2) 0.036827(9) 0.02761(6) Uani d . 1
O O1 -0.1809(2) 0.20065(18) 0.48047(7) 0.0235(2) Uani d . 1
C C1 0.2705(2) 0.20723(19) 0.20738(9) 0.0169(2) Uani d . 1
H H1 0.1239 0.2604 0.2005 0.020 Uiso calc R 1
C C2 0.4196(3) 0.1670(2) 0.14082(9) 0.0182(2) Uani d . 1
C C3 0.6354(3) 0.0891(2) 0.14822(9) 0.0197(2) Uani d . 1
H H3 0.7354 0.0621 0.1020 0.024 Uiso calc R 1
C C4 0.7007(2) 0.0518(2) 0.22507(10) 0.0197(2) Uani d . 1
H H4 0.8475 -0.0016 0.2313 0.024 Uiso calc R 1
C C5 0.5555(2) 0.0911(2) 0.29297(9) 0.0182(2) Uani d . 1
H H5 0.6039 0.0654 0.3450 0.022 Uiso calc R 1
C C6 0.3367(2) 0.16913(19) 0.28468(8) 0.0159(2) Uani d . 1
C C7 0.1704(2) 0.20522(19) 0.35338(9) 0.0168(2) Uani d . 1
H H7 0.0174 0.2349 0.3417 0.020 Uiso calc R 1
C C8 0.2123(3) 0.2006(2) 0.43108(9) 0.0187(2) Uani d . 1
H H8 0.3645 0.1798 0.4458 0.022 Uiso calc R 1
C C9 0.0194(2) 0.2282(2) 0.49414(9) 0.0177(2) Uani d . 1
C C10 0.0766(2) 0.28719(19) 0.57450(9) 0.0167(2) Uani d . 1
C C11 0.2910(2) 0.3686(2) 0.58550(9) 0.0188(2) Uani d . 1
H H11 0.4042 0.3827 0.5412 0.023 Uiso calc R 1
C C12 0.3357(2) 0.4270(2) 0.65950(9) 0.0185(2) Uani d . 1
H H12 0.4774 0.4860 0.6655 0.022 Uiso calc R 1
C C13 0.1739(2) 0.40087(19) 0.72726(9) 0.0168(2) Uani d . 1
C C14 0.2207(3) 0.4521(2) 0.80543(9) 0.0197(2) Uani d . 1
H H14 0.3618 0.5103 0.8130 0.024 Uiso calc R 1
C C15 0.0637(3) 0.4180(2) 0.86994(9) 0.0216(3) Uani d . 1
H H15 0.0971 0.4530 0.9219 0.026 Uiso calc R 1
C C16 -0.1478(3) 0.3314(2) 0.86031(9) 0.0215(3) Uani d . 1
H H16 -0.2540 0.3069 0.9058 0.026 Uiso calc R 1
C C17 -0.1995(3) 0.2829(2) 0.78545(9) 0.0185(2) Uani d . 1
H H17 -0.3427 0.2265 0.7792 0.022 Uiso calc R 1
C C18 -0.0403(2) 0.31621(19) 0.71694(8) 0.0160(2) Uani d . 1
C C19 -0.0855(2) 0.26354(19) 0.63929(9) 0.0166(2) Uani d . 1
H H19 -0.2300 0.2109 0.6315 0.020 Uiso calc R 1

loop_
_atom_site_aniso_label
_atom_site_aniso_U_11
_atom_site_aniso_U_22
_atom_site_aniso_U_33
_atom_site_aniso_U_12
_atom_site_aniso_U_13
_atom_site_aniso_U_23
Br1 0.03378(10) 0.03447(10) 0.01432(7) 0.01017(6) -0.00159(5) -0.00144(6)
O1 0.0187(5) 0.0311(6) 0.0207(5) -0.0026(4) -0.0018(4) -0.0003(4)
C1 0.0163(5) 0.0178(6) 0.0163(5) 0.0007(4) -0.0003(4) 0.0000(4)
C2 0.0200(6) 0.0186(6) 0.0161(6) 0.0006(4) -0.0011(4) -0.0009(4)
C3 0.0180(6) 0.0183(6) 0.0221(6) 0.0010(4) 0.0018(5) -0.0017(5)
C4 0.0155(5) 0.0177(6) 0.0256(7) 0.0005(4) -0.0007(5) -0.0004(5)
C5 0.0172(6) 0.0180(6) 0.0195(6) 0.0007(4) -0.0025(4) -0.0001(5)
C6 0.0160(5) 0.0156(5) 0.0162(5) -0.0009(4) -0.0012(4) -0.0001(4)
C7 0.0167(5) 0.0169(5) 0.0164(5) -0.0008(4) 0.0002(4) -0.0005(4)
C8 0.0183(6) 0.0205(6) 0.0169(6) 0.0003(5) -0.0004(4) -0.0001(5)
C9 0.0184(6) 0.0179(6) 0.0165(6) -0.0006(4) -0.0001(4) 0.0022(4)
C10 0.0163(5) 0.0172(6) 0.0164(5) -0.0006(4) -0.0001(4) 0.0004(4)
C11 0.0170(6) 0.0195(6) 0.0191(6) -0.0023(4) 0.0016(4) 0.0001(5)
C12 0.0160(5) 0.0179(6) 0.0212(6) -0.0029(4) -0.0002(4) -0.0008(5)
C13 0.0160(5) 0.0149(5) 0.0194(6) 0.0006(4) -0.0013(4) -0.0014(4)
C14 0.0198(6) 0.0190(6) 0.0207(6) 0.0028(5) -0.0041(5) -0.0031(5)
C15 0.0256(7) 0.0227(6) 0.0168(6) 0.0046(5) -0.0033(5) -0.0022(5)
C16 0.0235(6) 0.0235(7) 0.0170(6) 0.0023(5) 0.0016(5) -0.0003(5)
C17 0.0181(6) 0.0189(6) 0.0179(6) 0.0005(4) 0.0018(4) 0.0003(5)
C18 0.0155(5) 0.0157(5) 0.0164(5) 0.0014(4) -0.0003(4) 0.0002(4)
C19 0.0151(5) 0.0164(5) 0.0181(6) -0.0006(4) 0.0000(4) 0.0011(4)

loop_
_atom_type_symbol
_atom_type_description
_atom_type_scat_dispersion_real
_atom_type_scat_dispersion_imag
_atom_type_scat_source
C C 0.0033 0.0016 'International Tables Vol C Tables 4.2.6.8 and 6.1.1.4'
H H 0.0000 0.0000 'International Tables Vol C Tables 4.2.6.8 and 6.1.1.4'
O O 0.0106 0.0060 'International Tables Vol C Tables 4.2.6.8 and 6.1.1.4'
Br Br -0.2901 2.4595 'International Tables Vol C Tables 4.2.6.8 and 6.1.1.4'

loop_
_geom_angle_atom_site_label_1
_geom_angle_atom_site_label_2
_geom_angle_atom_site_label_3
_geom_angle
C2 C1 C6 119.75(13)
C2 C1 H1 120.1
C6 C1 H1 120.1
C1 C2 C3 121.95(13)
C1 C2 Br1 118.63(11)
C3 C2 Br1 119.42(11)
C4 C3 C2 118.11(13)
C4 C3 H3 120.9
C2 C3 H3 120.9
C3 C4 C5 121.32(13)
C3 C4 H4 119.3
C5 C4 H4 119.3
C4 C5 C6 120.03(13)
C4 C5 H5 120.0
C6 C5 H5 120.0
C1 C6 C5 118.83(13)
C1 C6 C7 118.18(12)
C5 C6 C7 122.94(13)
C8 C7 C6 126.53(13)
C8 C7 H7 116.7
C6 C7 H7 116.7
C7 C8 C9 119.71(13)
C7 C8 H8 120.1
C9 C8 H8 120.1
O1 C9 C8 120.76(14)
O1 C9 C10 121.07(13)
C8 C9 C10 118.16(13)
C19 C10 C11 119.63(13)
C19 C10 C9 118.69(13)
C11 C10 C9 121.68(13)
C12 C11 C10 120.39(13)
C12 C11 H11 119.8
C10 C11 H11 119.8
C11 C12 C13 120.99(13)
C11 C12 H12 119.5
C13 C12 H12 119.5
C12 C13 C14 122.11(13)
C12 C13 C18 118.90(13)
C14 C13 C18 118.98(13)
C15 C14 C13 120.36(14)
C15 C14 H14 119.8
C13 C14 H14 119.8
C14 C15 C16 120.95(15)
C14 C15 H15 119.5
C16 C15 H15 119.5
C17 C16 C15 120.05(14)
C17 C16 H16 120.0
C15 C16 H16 120.0
C16 C17 C18 120.58(14)
C16 C17 H17 119.7
C18 C17 H17 119.7
C19 C18 C17 122.02(13)
C19 C18 C13 118.89(13)
C17 C18 C13 119.07(13)
C10 C19 C18 121.14(13)
C10 C19 H19 119.4
C18 C19 H19 119.4

loop_
_geom_bond_atom_site_label_1
_geom_bond_atom_site_label_2
_geom_bond_distance
Br1 C2 1.8982(15)
O1 C9 1.2280(19)
C1 C2 1.386(2)
C1 C6 1.399(2)
C1 H1 0.95
C2 C3 1.390(2)
C3 C4 1.389(2)
C3 H3 0.95
C4 C5 1.389(2)
C4 H4 0.95
C5 C6 1.4082(19)
C5 H5 0.95
C6 C7 1.464(2)
C7 C8 1.341(2)
C7 H7 0.95
C8 C9 1.487(2)
C8 H8 0.95
C9 C10 1.489(2)
C10 C19 1.379(2)
C10 C11 1.418(2)
C11 C12 1.368(2)
C11 H11 0.95
C12 C13 1.417(2)
C12 H12 0.95
C13 C14 1.420(2)
C13 C18 1.426(2)
C14 C15 1.369(2)
C14 H14 0.95
C15 C16 1.415(2)
C15 H15 0.95
C16 C17 1.370(2)
C16 H16 0.95
C17 C18 1.424(2)
C17 H17 0.95
C18 C19 1.412(2)
C19 H19 0.95

loop_
_geom_hbond_atom_site_label_D
_geom_hbond_atom_site_label_H
_geom_hbond_atom_site_label_A
_geom_hbond_site_symmetry_A
_geom_hbond_distance_DH
_geom_hbond_distance_HA
_geom_hbond_distance_DA
_geom_hbond_angle_DHA
C15 H15 Br1 1_556 0.95 2.93 3.5552(16) 125
C1 H1 Cg1 2_566 0.95 2.85 3.5236(15) 129
C4 H4 Cg1 2_656 0.95 2.84 3.5012(15) 128
C14 H14 Cg2 2_666 0.95 2.82 3.5274(17) 132
C17 H17 Cg2 2_556 0.95 2.75 3.4772(17) 134

loop_
_geom_torsion_atom_site_label_1
_geom_torsion_atom_site_label_2
_geom_torsion_atom_site_label_3
_geom_torsion_atom_site_label_4
_geom_torsion
C6 C1 C2 C3 0.0(2)
C6 C1 C2 Br1 179.55(11)
C1 C2 C3 C4 -0.2(2)
Br1 C2 C3 C4 -179.68(11)
C2 C3 C4 C5 -0.1(2)
C3 C4 C5 C6 0.5(2)
C2 C1 C6 C5 0.3(2)
C2 C1 C6 C7 -177.07(13)
C4 C5 C6 C1 -0.6(2)
C4 C5 C6 C7 176.70(14)
C1 C6 C7 C8 -170.46(15)
C5 C6 C7 C8 12.3(2)
C6 C7 C8 C9 -175.73(13)
C7 C8 C9 O1 22.2(2)
C7 C8 C9 C10 -158.74(14)
O1 C9 C10 C19 17.5(2)
C8 C9 C10 C19 -161.61(13)
O1 C9 C10 C11 -161.71(14)
C8 C9 C10 C11 19.2(2)
C19 C10 C11 C12 -1.3(2)
C9 C10 C11 C12 177.81(13)
C10 C11 C12 C13 2.7(2)
C11 C12 C13 C14 176.84(14)
C11 C12 C13 C18 -1.5(2)
C12 C13 C14 C15 -177.40(14)
C18 C13 C14 C15 1.0(2)
C13 C14 C15 C16 0.0(2)
C14 C15 C16 C17 -1.0(2)
C15 C16 C17 C18 1.0(2)
C16 C17 C18 C19 178.27(13)
C16 C17 C18 C13 0.0(2)
C12 C13 C18 C19 -0.87(19)
C14 C13 C18 C19 -179.31(13)
C12 C13 C18 C17 177.45(13)
C14 C13 C18 C17 -0.99(19)
C11 C10 C19 C18 -1.1(2)
C9 C10 C19 C18 179.71(12)
C17 C18 C19 C10 -176.08(13)
C13 C18 C19 C10 2.2(2)

loop_
_cod_related_entry_id
_cod_related_entry_database
_cod_related_entry_code
1 ChemSpider 13001665
